data_4000693
loop_
_publ_author_name
'Keith Prout'
'Stephen J. Heyes'
'Christopher M. Dobson'
'Andrew McDaid'
'Thierry Maris'
'Matthias Muller'
'Matthew J. Seaman'

_publ_section_title
;
 Variable-Temperature Studies of Order/Disorder Transitions in the
 Thiourea Pyridinium Halide Crystals by XRD and Solid-State 2H NMR
;
_journal_name_full 'Chemistry of Material'
_journal_page_first 3561
_journal_page_last 3569
_journal_paper_doi 10.1021/cm0001612
_journal_volume 12
_journal_year 2000
_chemical_formula_sum 'C7 H14 I N5 S2'
_chemical_formula_weight 359.25
_space_group_IT_number 63
_symmetry_cell_setting orthorhombic
_symmetry_Int_Tables_number 63
_symmetry_space_group_name_Hall '-C 2c 2'
_symmetry_space_group_name_H-M 'C m c m'
_atom_sites_solution_hydrogens geom
_atom_sites_solution_primary direct
_atom_sites_solution_secondary difmap
_cell_angle_alpha 90.00
_cell_angle_beta 90.00
_cell_angle_gamma 90.00
_cell_formula_units_Z 4
_cell_length_a 15.119(6)
_cell_length_b 11.230(6)
_cell_length_c 8.327(6)
_cell_measurement_temperature 295(2)
_cell_volume 1413.8(14)
_diffrn_ambient_temperature 295(2)
_diffrn_radiation_monochromator graphite
_diffrn_radiation_source 'fine-focus sealed tube'
_diffrn_radiation_type MoK\a
_diffrn_radiation_wavelength 0.71073
_diffrn_reflns_av_R_equivalents 0.045
_diffrn_reflns_limit_h_max 18
_diffrn_reflns_limit_h_min -18
_diffrn_reflns_limit_k_max 13
_diffrn_reflns_limit_k_min 0
_diffrn_reflns_limit_l_max 9
_diffrn_reflns_limit_l_min -9
_diffrn_reflns_number 2163
_diffrn_reflns_theta_max 26.5
_diffrn_reflns_theta_min 2.2
_exptl_absorpt_coefficient_mu 2.54
_exptl_crystal_density_diffrn 1.612
_refine_ls_hydrogen_treatment constr
_refine_ls_matrix_type full
_refine_ls_number_parameters 52
_refine_ls_number_reflns 717
_refine_ls_number_restraints 0
_refine_ls_R_factor_gt 0.0440
_refine_ls_weighting_scheme calc
_refine_ls_wR_factor_gt 0.0660
_reflns_number_gt 695
_reflns_number_total 717
_reflns_threshold_expression >3sigma(I)
_cod_data_source_file deposit.cif
_cod_data_source_block Iodo_1
_cod_original_cell_volume 1413.81
_cod_original_sg_symbol_H-M Cmcm
_cod_original_formula_sum 'C7 H14 N5 S2 I'
_cod_database_code 4000693

loop_
_symmetry_equiv_pos_site_id
_symmetry_equiv_pos_as_xyz
1 x,y,z
2 -x,-y,1/2+z
3 x,-y,-z
4 -x,y,1/2-z
5 -x,-y,-z
6 x,y,1/2-z
7 -x,y,z
8 x,-y,1/2+z
9 1/2+x,1/2+y,z
10 1/2-x,1/2-y,1/2+z
11 1/2+x,1/2-y,-z
12 1/2-x,1/2+y,1/2-z
13 1/2-x,1/2-y,-z
14 1/2+x,1/2+y,1/2-z
15 1/2-x,1/2+y,z
16 1/2+x,1/2-y,1/2+z

loop_
_atom_site_label
_atom_site_type_symbol
_atom_site_fract_x
_atom_site_fract_y
_atom_site_fract_z
_atom_site_U_iso_or_equiv
_atom_site_adp_type
C2 C 0.0000 0.885(3) 0.013(7) 0.18(2) Uani
C3 C 0.073(2) 0.935(3) 0.015(6) 0.27(2) Uani
S1 S 0.2282(3) 0.7228(5) 0.250 0.0743(18) Uani
N1 N 0.3462(6) 0.8613(8) 0.1150(10) 0.054(3) Uani
C1 C 0.3145(9) 0.8220(10) 0.2500 0.040(4) Uani
I1 I 0.0000 0.59141(9) 0.2500 0.0274(3) Uani

loop_
_atom_site_aniso_label
_atom_site_aniso_U_11
_atom_site_aniso_U_22
_atom_site_aniso_U_33
_atom_site_aniso_U_23
_atom_site_aniso_U_13
_atom_site_aniso_U_12
C2 0.18(4) 0.08(2) 0.28(6) 0.04(3) 0.00 0.00
C3 0.20(3) 0.22(3) 0.39(5) -0.19(4) -0.14(4) 0.14(2)
S1 0.087(3) 0.110(4) 0.026(2) 0.00 0.00 -0.075(3)
N1 0.058(5) 0.069(5) 0.035(5) 0.000(4) 0.006(4) -0.039(4)
C1 0.047(7) 0.049(7) 0.023(7) 0.000 0.000 -0.025(6)
I1 0.0226(5) 0.0255(5) 0.0341(7) 0.000 0.000 0.000

loop_
_geom_angle_atom_site_label_1
_geom_angle_atom_site_label_2
_geom_angle_atom_site_label_3
_geom_angle
_geom_angle_site_symmetry_3
_geom_angle_publ_flag
C3 C2 C3 126(4) 7_555 no
C2 C3 C3 116(3) 3_575 no
S1 C1 N1 120.1(6) . yes
S1 C1 N1 120.1(6) 6_555 yes
N1 C1 N1 119.8(11) 6_555 yes

loop_
_geom_bond_atom_site_label_1
_geom_bond_atom_site_label_2
_geom_bond_distance
_geom_bond_site_symmetry_2
_geom_bond_publ_flag
S1 C1 1.716(14) . yes
N1 C1 1.299(11) . yes
C2 C3 1.24(3) . no
C2 C3 1.24(3) 7_555 no
C3 C3 1.48(5) 3_575 no
